data_4330050
loop_
_publ_author_name
'David Schilter'
'Thomas B. Rauchfuss'
'Matthias Stein'

_publ_section_title
;
 Connecting [NiFe]- and [FeFe]-Hydrogenases: Mixed-Valence Nickel-Iron
 Dithiolates with Rotated Structures
;
_journal_name_full 'Inorganic Chemistry'
_journal_page_first 8931
_journal_page_last 8941
_journal_paper_doi 10.1021/ic300910r
_journal_volume 51
_journal_year 2012
_chemical_formula_moiety
; 
C49 H87 Fe Ni O2 P3 S2, C H2 Cl2, 0.5(C5 H12), B F4 
;
_chemical_formula_sum 'C52.5 H95 B Cl2 F4 Fe Ni O2 P3 S2'
_chemical_formula_weight 1187.58
_chemical_name_systematic
; 
? 
;
_space_group_IT_number 14
_symmetry_cell_setting monoclinic
_symmetry_space_group_name_Hall '-P 2yn'
_symmetry_space_group_name_H-M 'P 1 21/n 1'
_atom_sites_solution_hydrogens geom
_atom_sites_solution_primary direct
_atom_sites_solution_secondary difmap
_audit_creation_method SHELXL-97
_audit_update_record
; 
? 
;
_cell_angle_alpha 90.00
_cell_angle_beta 107.627(4)
_cell_angle_gamma 90.00
_cell_formula_units_Z 4
_cell_length_a 21.8734(13)
_cell_length_b 10.7843(7)
_cell_length_c 26.3625(14)
_cell_measurement_reflns_used 3186
_cell_measurement_temperature 193(2)
_cell_measurement_theta_max 65.64
_cell_measurement_theta_min 2.31
_cell_volume 5926.7(6)
_computing_cell_refinement 'SAINT V7.68A (Bruker, 2005)'
_computing_data_collection 'APEX2 V2010.11-3 (Bruker, 2010)'
_computing_data_reduction
; 
SAINT V7.68A, XPREP V2005/2, SADABS V2007/4, TWINABS V2007/5 
(Bruker, 2005 & 2007) 
;
_computing_molecular_graphics
; 
SHELXTL V6.12 (Bruker, 2005), CrystalMaker v2.1.3 (CrystalMaker, 1994) 
;
_computing_publication_material 'XCIF V6.12 (Bruker, 2005)'
_computing_structure_refinement 'SHELXTL V6.12 (Bruker, 2005)'
_computing_structure_solution 'SHELXTL V6.12 (Bruker, 2005)'
_diffrn_ambient_temperature 193(2)
_diffrn_measured_fraction_theta_full 0.959
_diffrn_measured_fraction_theta_max 0.959
_diffrn_measurement_device 'Bruker Kappa/ApexII CCD'
_diffrn_measurement_method 'profile data from \f and \w scans'
_diffrn_radiation_monochromator graphite
_diffrn_radiation_source 'fine-focus sealed tube'
_diffrn_radiation_type CuK\a
_diffrn_radiation_wavelength 1.54178
_diffrn_radiation_wavelength_id bc71pasq
_diffrn_reflns_av_R_equivalents 0.0985
_diffrn_reflns_av_sigmaI/netI 0.0896
_diffrn_reflns_limit_h_max 23
_diffrn_reflns_limit_h_min -26
_diffrn_reflns_limit_k_max 12
_diffrn_reflns_limit_k_min -12
_diffrn_reflns_limit_l_max 29
_diffrn_reflns_limit_l_min -31
_diffrn_reflns_number 37216
_diffrn_reflns_theta_full 68.02
_diffrn_reflns_theta_max 68.02
_diffrn_reflns_theta_min 2.31
_exptl_absorpt_coefficient_mu 5.011
_exptl_absorpt_correction_T_max 0.8382
_exptl_absorpt_correction_T_min 0.1690
_exptl_absorpt_correction_type integration
_exptl_absorpt_process_details 'SHELXTL/XPREP V2005/2 (Bruker, 2005)'
_exptl_crystal_colour green
_exptl_crystal_density_diffrn 1.331
_exptl_crystal_description prism
_exptl_crystal_F_000 2528
_exptl_crystal_id bc71pasq
_exptl_crystal_preparation
; 
The data crystal was mounted using oil (Parantone-N, Exxon) to a 
0.3 mm cryo-loop (Hampton Research) with the (1 0 2) scattering 
planes roughly normal to the spindle axis. 
;
_exptl_crystal_size_max 0.514
_exptl_crystal_size_mid 0.133
_exptl_crystal_size_min 0.042
_platon_squeeze_details
; 
The electron count from the "squeeze" model converged in good agreement 
with the number of solvate molecules predicted by the complete refinement. 
;
_refine_diff_density_max 0.537
_refine_diff_density_min -0.683
_refine_diff_density_rms 0.077
_refine_ls_extinction_method none
_refine_ls_goodness_of_fit_ref 1.004
_refine_ls_hydrogen_treatment noref
_refine_ls_matrix_type full
_refine_ls_number_parameters 696
_refine_ls_number_reflns 10341
_refine_ls_number_restraints 466
_refine_ls_restrained_S_all 1.010
_refine_ls_R_factor_all 0.0948
_refine_ls_R_factor_gt 0.0592
_refine_ls_shift/su_max 0.002
_refine_ls_shift/su_mean 0.000
_refine_ls_structure_factor_coef Fsqd
_refine_ls_weighting_details 'calc w=1/[\s^2^(Fo^2^)+(0.0692P)^2^+0.0000P] where P=(Fo^2^+2Fc^2^)/3'
_refine_ls_weighting_scheme calc
_refine_ls_wR_factor_gt 0.1324
_refine_ls_wR_factor_ref 0.1473
_reflns_number_gt 6709
_reflns_number_total 10341
_reflns_threshold_expression >2sigma(I)
_cod_data_source_file ic300910r_si_002_2.cif
_cod_data_source_block bc71pasq
_cod_original_sg_symbol_H-M 'P 21/n '
_cod_original_formula_sum 'C52.50 H95 B Cl2 F4 Fe Ni O2 P3 S2'
_cod_database_code 4330050

loop_
_symmetry_equiv_pos_as_xyz
'x, y, z'
'-x+1/2, y+1/2, -z+1/2'
'-x, -y, -z'
'x-1/2, -y-1/2, z-1/2'

loop_
_atom_site_label
_atom_site_type_symbol
_atom_site_fract_x
_atom_site_fract_y
_atom_site_fract_z
_atom_site_U_iso_or_equiv
_atom_site_adp_type
_atom_site_occupancy
_atom_site_symmetry_multiplicity
_atom_site_calc_flag
_atom_site_refinement_flags
_atom_site_disorder_assembly
_atom_site_disorder_group
Fe1 Fe 0.89745(3) 0.16456(6) 0.12559(3) 0.03395(19) Uani 1 1 d . . .
Ni2 Ni 1.03260(3) 0.09315(6) 0.18384(3) 0.02857(18) Uani 1 1 d . A .
S1 S 0.96315(5) 0.20150(10) 0.21272(4) 0.0330(3) Uani 1 1 d . . .
S2 S 0.99392(5) 0.19913(10) 0.10821(4) 0.0337(3) Uani 1 1 d . . .
P1 P 0.80399(5) 0.25949(10) 0.12818(4) 0.0301(2) Uani 1 1 d . . .
P2 P 1.10364(5) -0.00448(10) 0.15520(4) 0.0308(3) Uani 1 1 d D . .
P3 P 1.06998(5) -0.01279(10) 0.25797(4) 0.0304(3) Uani 1 1 d . . .
O1 O 0.8644(2) -0.0943(3) 0.13994(19) 0.0914(16) Uani 1 1 d . . .
O2 O 0.8447(2) 0.1274(4) 0.01143(15) 0.0849(14) Uani 1 1 d . . .
C1 C 0.7913(2) 0.2779(4) 0.19445(16) 0.0356(10) Uani 1 1 d . . .
H1A H 0.7455 0.3018 0.1882 0.043 Uiso 1 1 calc R . .
C2 C 0.8016(2) 0.1520(4) 0.22309(18) 0.0429(12) Uani 1 1 d . . .
H2A H 0.7698 0.0920 0.2018 0.051 Uiso 1 1 calc R . .
H2B H 0.8449 0.1207 0.2254 0.051 Uiso 1 1 calc R . .
C3 C 0.7951(3) 0.1590(5) 0.27863(19) 0.0539(14) Uani 1 1 d . . .
H3A H 0.8060 0.0774 0.2963 0.065 Uiso 1 1 calc R . .
H3B H 0.7501 0.1783 0.2763 0.065 Uiso 1 1 calc R . .
C4 C 0.8390(3) 0.2578(6) 0.3117(2) 0.0638(16) Uani 1 1 d . . .
H4A H 0.8843 0.2348 0.3167 0.077 Uiso 1 1 calc R . .
H4B H 0.8326 0.2628 0.3472 0.077 Uiso 1 1 calc R . .
C5 C 0.8251(3) 0.3833(5) 0.28431(19) 0.0554(14) Uani 1 1 d . . .
H5A H 0.7808 0.4090 0.2817 0.067 Uiso 1 1 calc R . .
H5B H 0.8549 0.4460 0.3059 0.067 Uiso 1 1 calc R . .
C6 C 0.8326(2) 0.3782(4) 0.22899(17) 0.0402(11) Uani 1 1 d . . .
H6A H 0.8782 0.3625 0.2321 0.048 Uiso 1 1 calc R . .
H6B H 0.8207 0.4597 0.2115 0.048 Uiso 1 1 calc R . .
C7 C 0.8001(2) 0.4227(4) 0.10410(16) 0.0336(10) Uani 1 1 d . . .
H7A H 0.8348 0.4671 0.1317 0.040 Uiso 1 1 calc R . .
C8 C 0.7388(2) 0.4964(4) 0.09980(19) 0.0460(12) Uani 1 1 d . . .
H8A H 0.7029 0.4631 0.0702 0.055 Uiso 1 1 calc R . .
H8B H 0.7273 0.4875 0.1332 0.055 Uiso 1 1 calc R . .
C9 C 0.7491(3) 0.6335(5) 0.0898(2) 0.0621(16) Uani 1 1 d . . .
H9A H 0.7093 0.6803 0.0871 0.075 Uiso 1 1 calc R . .
H9B H 0.7837 0.6672 0.1202 0.075 Uiso 1 1 calc R . .
C10 C 0.7670(3) 0.6502(5) 0.0391(2) 0.0702(18) Uani 1 1 d . . .
H10A H 0.7755 0.7390 0.0345 0.084 Uiso 1 1 calc R . .
H10B H 0.7306 0.6240 0.0083 0.084 Uiso 1 1 calc R . .
C11 C 0.8257(3) 0.5748(5) 0.0405(2) 0.0628(16) Uani 1 1 d . . .
H11A H 0.8633 0.6088 0.0682 0.075 Uiso 1 1 calc R . .
H11B H 0.8341 0.5822 0.0057 0.075 Uiso 1 1 calc R . .
C12 C 0.8177(2) 0.4373(4) 0.05221(17) 0.0427(11) Uani 1 1 d . . .
H12A H 0.8582 0.3926 0.0554 0.051 Uiso 1 1 calc R . .
H12B H 0.7836 0.4003 0.0224 0.051 Uiso 1 1 calc R . .
C13 C 0.7277(2) 0.1873(4) 0.08408(19) 0.0404(11) Uani 1 1 d . . .
H13A H 0.7204 0.2264 0.0483 0.048 Uiso 1 1 calc R . .
C14 C 0.7303(2) 0.0494(5) 0.0749(2) 0.0544(13) Uani 1 1 d . . .
H14A H 0.7342 0.0050 0.1086 0.065 Uiso 1 1 calc R . .
H14B H 0.7688 0.0301 0.0640 0.065 Uiso 1 1 calc R . .
C15 C 0.6702(2) 0.0035(6) 0.0318(2) 0.0701(17) Uani 1 1 d . . .
H15A H 0.6680 0.0428 -0.0027 0.084 Uiso 1 1 calc R . .
H15B H 0.6730 -0.0874 0.0276 0.084 Uiso 1 1 calc R . .
C16 C 0.6097(3) 0.0345(6) 0.0463(3) 0.0785(19) Uani 1 1 d . . .
H16A H 0.5715 0.0096 0.0169 0.094 Uiso 1 1 calc R . .
H16B H 0.6094 -0.0126 0.0785 0.094 Uiso 1 1 calc R . .
C17 C 0.6063(3) 0.1688(6) 0.0566(3) 0.0748(19) Uani 1 1 d . . .
H17A H 0.5681 0.1857 0.0682 0.090 Uiso 1 1 calc R . .
H17B H 0.6015 0.2151 0.0232 0.090 Uiso 1 1 calc R . .
C18 C 0.6670(2) 0.2148(5) 0.0997(2) 0.0509(13) Uani 1 1 d . . .
H18A H 0.6636 0.3052 0.1047 0.061 Uiso 1 1 calc R . .
H18B H 0.6700 0.1735 0.1339 0.061 Uiso 1 1 calc R . .
C19 C 0.8795(2) 0.0082(5) 0.1374(2) 0.0549(13) Uani 1 1 d . . .
C20 C 0.8651(2) 0.1445(5) 0.0570(2) 0.0530(14) Uani 1 1 d . . .
C21 C 0.9991(2) 0.3580(4) 0.21528(18) 0.0403(11) Uani 1 1 d . . .
H21A H 0.9846 0.4101 0.2403 0.048 Uiso 1 1 calc R . .
H21B H 1.0463 0.3506 0.2294 0.048 Uiso 1 1 calc R . .
C22 C 0.9820(2) 0.4217(4) 0.16201(19) 0.0440(12) Uani 1 1 d . . .
H22A H 0.9347 0.4216 0.1465 0.053 Uiso 1 1 calc R . .
H22B H 0.9961 0.5092 0.1676 0.053 Uiso 1 1 calc R . .
C23 C 1.0108(2) 0.3646(4) 0.12279(19) 0.0438(12) Uani 1 1 d . . .
H23A H 1.0579 0.3756 0.1363 0.053 Uiso 1 1 calc R . .
H23B H 0.9953 0.4112 0.0890 0.053 Uiso 1 1 calc R . .
C24 C 1.1445(2) 0.0970(4) 0.11927(16) 0.0322(10) Uani 1 1 d . A .
H24A H 1.1115 0.1254 0.0860 0.039 Uiso 1 1 calc R . .
C25 C 1.1700(2) 0.2120(4) 0.15281(17) 0.0368(10) Uani 1 1 d . . .
H25A H 1.2048 0.1880 0.1851 0.044 Uiso 1 1 calc R A .
H25B H 1.1351 0.2505 0.1641 0.044 Uiso 1 1 calc R . .
C26 C 1.1958(2) 0.3064(4) 0.12026(19) 0.0451(12) Uani 1 1 d . A .
H26A H 1.1604 0.3343 0.0891 0.054 Uiso 1 1 calc R . .
H26B H 1.2131 0.3798 0.1425 0.054 Uiso 1 1 calc R . .
C27 C 1.2478(2) 0.2481(5) 0.10171(18) 0.0482(13) Uani 1 1 d . . .
H27A H 1.2852 0.2296 0.1330 0.058 Uiso 1 1 calc R A .
H27B H 1.2618 0.3078 0.0789 0.058 Uiso 1 1 calc R . .
C28 C 1.2252(2) 0.1288(5) 0.07048(18) 0.0482(13) Uani 1 1 d . A .
H28A H 1.2615 0.0909 0.0610 0.058 Uiso 1 1 calc R . .
H28B H 1.1912 0.1487 0.0370 0.058 Uiso 1 1 calc R . .
C29 C 1.1992(2) 0.0358(4) 0.10261(17) 0.0402(11) Uani 1 1 d . . .
H29A H 1.2339 0.0098 0.1346 0.048 Uiso 1 1 calc R A .
H29B H 1.1829 -0.0388 0.0808 0.048 Uiso 1 1 calc R . .
C30 C 1.0671(3) -0.1446(5) 0.1174(2) 0.0368(14) Uani 0.769(7) 1 d PDU A 1
H30A H 1.0428 -0.1877 0.1389 0.044 Uiso 0.769(7) 1 calc PR A 1
C31 C 1.1123(3) -0.2400(7) 0.1056(5) 0.0510(16) Uani 0.769(7) 1 d PDU A 1
H31A H 1.1455 -0.2636 0.1390 0.061 Uiso 0.769(7) 1 calc PR A 1
H31B H 1.1340 -0.2040 0.0811 0.061 Uiso 0.769(7) 1 calc PR A 1
C32 C 1.0741(4) -0.3543(6) 0.0803(3) 0.0561(17) Uani 0.769(7) 1 d PDU A 1
H32A H 1.0546 -0.3927 0.1058 0.067 Uiso 0.769(7) 1 calc PR A 1
H32B H 1.1034 -0.4157 0.0720 0.067 Uiso 0.769(7) 1 calc PR A 1
C33 C 1.0213(4) -0.3206(6) 0.0292(3) 0.0628(19) Uani 0.769(7) 1 d PDU A 1
H33A H 1.0410 -0.2896 0.0024 0.075 Uiso 0.769(7) 1 calc PR A 1
H33B H 0.9961 -0.3957 0.0146 0.075 Uiso 0.769(7) 1 calc PR A 1
C34 C 0.9776(5) -0.2234(7) 0.0395(4) 0.068(2) Uani 0.769(7) 1 d PDU A 1
H34A H 0.9550 -0.2566 0.0639 0.081 Uiso 0.769(7) 1 calc PR A 1
H34B H 0.9451 -0.2002 0.0057 0.081 Uiso 0.769(7) 1 calc PR A 1
C35 C 1.0180(4) -0.1048(6) 0.0653(3) 0.0542(17) Uani 0.769(7) 1 d PDU A 1
H35A H 1.0402 -0.0702 0.0408 0.065 Uiso 0.769(7) 1 calc PR A 1
H35B H 0.9894 -0.0402 0.0722 0.065 Uiso 0.769(7) 1 calc PR A 1
C30B C 1.0670(8) -0.1143(16) 0.0991(7) 0.047(3) Uani 0.231(7) 1 d PDU A 2
H30B H 1.0745 -0.0739 0.0674 0.057 Uiso 0.231(7) 1 calc PR A 2
C31B C 1.0973(10) -0.241(2) 0.1014(14) 0.052(3) Uani 0.231(7) 1 d PDU A 2
H31C H 1.1432 -0.2302 0.1044 0.062 Uiso 0.231(7) 1 calc PR A 2
H31D H 1.0952 -0.2836 0.1341 0.062 Uiso 0.231(7) 1 calc PR A 2
C32B C 1.0670(10) -0.3242(19) 0.0542(10) 0.057(3) Uani 0.231(7) 1 d PDU A 2
H32C H 1.0839 -0.4094 0.0627 0.068 Uiso 0.231(7) 1 calc PR A 2
H32D H 1.0798 -0.2947 0.0234 0.068 Uiso 0.231(7) 1 calc PR A 2
C33B C 0.9938(10) -0.3286(17) 0.0385(10) 0.061(3) Uani 0.231(7) 1 d PDU A 2
H33C H 0.9769 -0.3757 0.0050 0.074 Uiso 0.231(7) 1 calc PR A 2
H33D H 0.9804 -0.3718 0.0666 0.074 Uiso 0.231(7) 1 calc PR A 2
C34B C 0.9667(12) -0.200(2) 0.0313(12) 0.060(3) Uani 0.231(7) 1 d PDU A 2
H34C H 0.9193 -0.2040 0.0218 0.072 Uiso 0.231(7) 1 calc PR A 2
H34D H 0.9781 -0.1582 0.0021 0.072 Uiso 0.231(7) 1 calc PR A 2
C35B C 0.9945(8) -0.1248(16) 0.0846(8) 0.046(3) Uani 0.231(7) 1 d PDU A 2
H35C H 0.9753 -0.0408 0.0803 0.055 Uiso 0.231(7) 1 calc PR A 2
H35D H 0.9828 -0.1670 0.1137 0.055 Uiso 0.231(7) 1 calc PR A 2
C36 C 1.1664(2) -0.0656(4) 0.21277(17) 0.0361(10) Uani 1 1 d . A .
H36A H 1.1896 -0.1335 0.2013 0.043 Uiso 1 1 calc R . .
H36B H 1.1976 0.0008 0.2287 0.043 Uiso 1 1 calc R . .
C37 C 1.1361(2) -0.1139(4) 0.25399(17) 0.0342(10) Uani 1 1 d . A .
H37A H 1.1691 -0.1178 0.2892 0.041 Uiso 1 1 calc R . .
H37B H 1.1197 -0.1989 0.2442 0.041 Uiso 1 1 calc R . .
C38 C 1.1042(2) 0.0913(4) 0.31478(17) 0.0379(10) Uani 1 1 d . A .
H38A H 1.0703 0.1529 0.3155 0.046 Uiso 1 1 calc R . .
C39 C 1.1611(2) 0.1640(4) 0.30649(18) 0.0429(11) Uani 1 1 d . . .
H39A H 1.1952 0.1050 0.3048 0.052 Uiso 1 1 calc R A .
H39B H 1.1467 0.2088 0.2721 0.052 Uiso 1 1 calc R . .
C40 C 1.1883(3) 0.2560(5) 0.3511(2) 0.0597(15) Uani 1 1 d . A .
H40A H 1.2256 0.2988 0.3451 0.072 Uiso 1 1 calc R . .
H40B H 1.1554 0.3193 0.3507 0.072 Uiso 1 1 calc R . .
C41 C 1.2091(3) 0.1930(6) 0.4048(2) 0.0691(17) Uani 1 1 d . . .
H41A H 1.2249 0.2560 0.4330 0.083 Uiso 1 1 calc R A .
H41B H 1.2448 0.1351 0.4064 0.083 Uiso 1 1 calc R . .
C42 C 1.1531(3) 0.1213(5) 0.4146(2) 0.0614(15) Uani 1 1 d . A .
H42A H 1.1190 0.1800 0.4163 0.074 Uiso 1 1 calc R . .
H42B H 1.1682 0.0774 0.4491 0.074 Uiso 1 1 calc R . .
C43 C 1.1257(2) 0.0267(4) 0.36961(17) 0.0463(12) Uani 1 1 d . . .
H43A H 1.0886 -0.0164 0.3757 0.056 Uiso 1 1 calc R A .
H43B H 1.1588 -0.0362 0.3700 0.056 Uiso 1 1 calc R . .
C44 C 1.0157(2) -0.1205(4) 0.27849(17) 0.0344(10) Uani 1 1 d . A .
H44A H 1.0424 -0.1667 0.3104 0.041 Uiso 1 1 calc R . .
C45 C 0.9866(2) -0.2166(4) 0.23514(18) 0.0419(11) Uani 1 1 d . . .
H45A H 0.9618 -0.1735 0.2022 0.050 Uiso 1 1 calc R A .
H45B H 1.0214 -0.2638 0.2273 0.050 Uiso 1 1 calc R . .
C46 C 0.9426(3) -0.3062(5) 0.2524(2) 0.0552(14) Uani 1 1 d . A .
H46A H 0.9216 -0.3617 0.2222 0.066 Uiso 1 1 calc R . .
H46B H 0.9688 -0.3583 0.2819 0.066 Uiso 1 1 calc R . .
C47 C 0.8914(2) -0.2405(5) 0.2704(2) 0.0576(14) Uani 1 1 d . . .
H47A H 0.8668 -0.3023 0.2841 0.069 Uiso 1 1 calc R A .
H47B H 0.8612 -0.1978 0.2397 0.069 Uiso 1 1 calc R . .
C48 C 0.9216(2) -0.1464(5) 0.3137(2) 0.0519(13) Uani 1 1 d . A .
H48A H 0.9486 -0.1902 0.3457 0.062 Uiso 1 1 calc R . .
H48B H 0.8874 -0.1017 0.3237 0.062 Uiso 1 1 calc R . .
C49 C 0.9628(2) -0.0532(4) 0.29490(19) 0.0432(12) Uani 1 1 d . . .
H49A H 0.9824 0.0061 0.3239 0.052 Uiso 1 1 calc R A .
H49B H 0.9354 -0.0058 0.2642 0.052 Uiso 1 1 calc R . .
B1 B 0.1543(3) 0.5489(6) 0.2419(3) 0.0460(14) Uani 0.870(5) 1 d PDU B 1
F1 F 0.1521(3) 0.5696(4) 0.29212(17) 0.1093(18) Uani 0.870(5) 1 d PDU B 1
F2 F 0.09862(17) 0.5924(3) 0.20737(18) 0.0792(14) Uani 0.870(5) 1 d PDU B 1
F3 F 0.1619(2) 0.4263(3) 0.23416(19) 0.0760(13) Uani 0.870(5) 1 d PDU B 1
F4 F 0.2039(2) 0.6180(4) 0.2350(2) 0.0737(15) Uani 0.870(5) 1 d PDU B 1
B1B B 0.155(4) 0.545(7) 0.245(3) 0.066(4) Uani 0.130(5) 1 d PU B 2
F1B F 0.1024(8) 0.5867(19) 0.2560(10) 0.070(4) Uani 0.130(5) 1 d PDU B 2
F2B F 0.1339(11) 0.516(2) 0.1894(4) 0.080(5) Uani 0.130(5) 1 d PDU B 2
F3B F 0.1789(12) 0.4455(16) 0.2707(9) 0.089(5) Uani 0.130(5) 1 d PDU B 2
F4B F 0.2001(10) 0.6375(19) 0.2510(11) 0.065(5) Uani 0.130(5) 1 d PDU B 2
Cl1 Cl 0.47798(12) -0.0608(2) 0.12651(10) 0.1370(9) Uani 1 1 d . . .
Cl2 Cl 0.42078(10) 0.1769(2) 0.08799(8) 0.1090(7) Uani 1 1 d . . .
C50 C 0.4157(4) 0.0416(8) 0.1229(3) 0.111(3) Uani 1 1 d . . .
H50A H 0.4162 0.0640 0.1595 0.133 Uiso 1 1 calc R . .
H50B H 0.3744 -0.0001 0.1053 0.133 Uiso 1 1 calc R . .

loop_
_atom_site_aniso_label
_atom_site_aniso_U_11
_atom_site_aniso_U_22
_atom_site_aniso_U_33
_atom_site_aniso_U_23
_atom_site_aniso_U_13
_atom_site_aniso_U_12
Fe1 0.0315(4) 0.0322(4) 0.0391(4) -0.0095(3) 0.0121(3) -0.0025(3)
Ni2 0.0310(4) 0.0235(4) 0.0321(4) 0.0018(3) 0.0108(3) 0.0007(3)
S1 0.0309(6) 0.0302(6) 0.0386(6) -0.0033(4) 0.0114(5) 0.0008(5)
S2 0.0357(6) 0.0300(6) 0.0362(6) 0.0062(4) 0.0120(5) 0.0010(5)
P1 0.0326(6) 0.0293(6) 0.0296(6) 0.0004(4) 0.0113(5) 0.0006(5)
P2 0.0309(6) 0.0257(6) 0.0380(6) -0.0026(4) 0.0136(5) -0.0013(5)
P3 0.0320(6) 0.0250(6) 0.0351(6) 0.0042(4) 0.0116(5) -0.0002(5)
O1 0.080(3) 0.034(2) 0.123(4) 0.014(2) -0.024(3) -0.017(2)
O2 0.083(3) 0.128(4) 0.049(3) -0.039(2) 0.027(2) -0.031(3)
C1 0.038(3) 0.037(3) 0.035(3) 0.0024(19) 0.014(2) 0.003(2)
C2 0.045(3) 0.043(3) 0.045(3) 0.010(2) 0.019(2) 0.002(2)
C3 0.057(3) 0.067(4) 0.044(3) 0.022(3) 0.025(3) 0.011(3)
C4 0.071(4) 0.086(4) 0.033(3) 0.011(3) 0.014(3) 0.002(4)
C5 0.065(4) 0.064(4) 0.039(3) -0.004(2) 0.018(3) 0.009(3)
C6 0.046(3) 0.039(3) 0.038(3) -0.004(2) 0.016(2) 0.006(2)
C7 0.039(3) 0.036(2) 0.026(2) 0.0011(18) 0.0092(19) -0.001(2)
C8 0.053(3) 0.043(3) 0.044(3) 0.006(2) 0.017(2) 0.011(2)
C9 0.081(4) 0.049(3) 0.063(4) 0.014(3) 0.032(3) 0.025(3)
C10 0.100(5) 0.047(3) 0.074(4) 0.030(3) 0.042(4) 0.024(3)
C11 0.089(4) 0.055(3) 0.057(4) 0.017(3) 0.040(3) -0.001(3)
C12 0.055(3) 0.043(3) 0.032(3) 0.004(2) 0.016(2) 0.001(2)
C13 0.035(3) 0.044(3) 0.044(3) -0.007(2) 0.014(2) -0.002(2)
C14 0.043(3) 0.055(3) 0.063(4) -0.010(3) 0.013(3) -0.008(3)
C15 0.048(3) 0.080(4) 0.075(4) -0.031(3) 0.007(3) -0.016(3)
C16 0.042(3) 0.096(5) 0.092(5) -0.022(4) 0.012(3) -0.017(4)
C17 0.035(3) 0.104(5) 0.085(5) -0.020(4) 0.019(3) -0.009(3)
C18 0.034(3) 0.063(3) 0.054(3) -0.014(3) 0.011(2) -0.006(3)
C19 0.038(3) 0.049(3) 0.066(4) -0.005(3) -0.002(3) 0.006(3)
C20 0.052(3) 0.072(4) 0.041(3) -0.021(3) 0.022(3) -0.012(3)
C21 0.038(3) 0.030(2) 0.051(3) -0.009(2) 0.011(2) -0.005(2)
C22 0.034(3) 0.021(2) 0.072(3) 0.000(2) 0.009(2) -0.004(2)
C23 0.036(3) 0.036(3) 0.057(3) 0.012(2) 0.011(2) -0.001(2)
C24 0.033(2) 0.034(2) 0.030(2) 0.0004(18) 0.0091(19) -0.004(2)
C25 0.036(3) 0.033(2) 0.042(3) 0.0009(19) 0.013(2) 0.000(2)
C26 0.049(3) 0.036(3) 0.046(3) 0.005(2) 0.007(2) -0.008(2)
C27 0.049(3) 0.056(3) 0.043(3) 0.004(2) 0.018(2) -0.018(3)
C28 0.048(3) 0.063(3) 0.039(3) -0.006(2) 0.021(2) -0.012(3)
C29 0.044(3) 0.042(3) 0.040(3) -0.010(2) 0.020(2) -0.008(2)
C30 0.046(3) 0.023(3) 0.044(3) 0.002(2) 0.017(2) -0.003(2)
C31 0.059(4) 0.033(3) 0.061(3) -0.009(3) 0.018(3) -0.002(3)
C32 0.078(4) 0.032(3) 0.056(4) -0.003(3) 0.016(3) 0.000(3)
C33 0.091(5) 0.037(3) 0.051(4) -0.013(3) 0.008(3) -0.009(3)
C34 0.079(4) 0.042(4) 0.058(4) -0.009(3) -0.015(3) -0.002(3)
C35 0.066(4) 0.034(3) 0.050(3) -0.010(3) -0.002(3) 0.003(3)
C30B 0.053(5) 0.030(4) 0.054(5) -0.004(4) 0.011(5) -0.003(4)
C31B 0.062(5) 0.032(4) 0.057(5) -0.006(4) 0.012(5) 0.000(4)
C32B 0.074(5) 0.033(5) 0.058(5) -0.009(4) 0.011(5) 0.000(5)
C33B 0.077(6) 0.039(5) 0.057(6) -0.013(5) 0.003(5) -0.003(5)
C34B 0.073(5) 0.036(5) 0.054(5) -0.006(5) -0.005(5) 0.002(5)
C35B 0.055(5) 0.031(5) 0.047(5) -0.003(4) 0.009(4) 0.002(4)
C36 0.035(3) 0.030(2) 0.045(3) 0.0054(19) 0.013(2) 0.003(2)
C37 0.030(2) 0.027(2) 0.044(3) 0.0036(19) 0.010(2) 0.0029(19)
C38 0.042(3) 0.034(3) 0.039(3) 0.004(2) 0.014(2) 0.001(2)
C39 0.040(3) 0.042(3) 0.046(3) 0.000(2) 0.012(2) -0.005(2)
C40 0.065(4) 0.052(3) 0.057(4) -0.010(3) 0.012(3) -0.024(3)
C41 0.060(4) 0.081(5) 0.054(4) -0.007(3) -0.002(3) -0.021(3)
C42 0.072(4) 0.070(4) 0.034(3) 0.003(3) 0.003(3) -0.011(3)
C43 0.048(3) 0.049(3) 0.037(3) 0.010(2) 0.005(2) -0.003(2)
C44 0.040(3) 0.025(2) 0.039(3) 0.0064(18) 0.014(2) -0.001(2)
C45 0.037(3) 0.043(3) 0.044(3) 0.003(2) 0.008(2) -0.005(2)
C46 0.054(3) 0.043(3) 0.072(4) -0.001(3) 0.024(3) -0.014(3)
C47 0.044(3) 0.059(3) 0.075(4) 0.014(3) 0.026(3) -0.011(3)
C48 0.050(3) 0.049(3) 0.066(4) 0.007(3) 0.031(3) 0.000(3)
C49 0.043(3) 0.039(3) 0.053(3) 0.004(2) 0.022(2) -0.002(2)
B1 0.054(3) 0.031(3) 0.057(3) -0.001(3) 0.022(3) 0.002(3)
F1 0.176(5) 0.098(3) 0.063(3) -0.012(2) 0.049(3) -0.016(3)
F2 0.046(2) 0.056(2) 0.112(3) 0.007(2) -0.012(2) -0.0016(19)
F3 0.087(3) 0.0319(19) 0.109(4) -0.0158(19) 0.030(3) 0.0004(19)
F4 0.049(2) 0.053(3) 0.118(4) 0.006(2) 0.024(2) -0.004(2)
B1B 0.072(6) 0.046(6) 0.078(6) -0.005(6) 0.021(6) -0.004(5)
F1B 0.071(8) 0.055(8) 0.085(9) -0.005(8) 0.026(7) -0.013(7)
F2B 0.086(9) 0.067(9) 0.079(7) -0.015(7) 0.013(7) -0.013(8)
F3B 0.098(9) 0.062(8) 0.097(9) 0.014(8) 0.017(9) 0.001(7)
F4B 0.051(8) 0.036(8) 0.104(11) -0.030(8) 0.016(9) 0.006(7)
Cl1 0.1237(19) 0.147(2) 0.146(2) -0.0393(17) 0.0481(16) -0.0023(17)
Cl2 0.1122(16) 0.1227(17) 0.0909(14) -0.0344(12) 0.0287(12) -0.0427(14)
C50 0.080(5) 0.153(8) 0.103(6) -0.018(5) 0.033(5) -0.027(6)

loop_
_atom_type_symbol
_atom_type_description
_atom_type_scat_dispersion_real
_atom_type_scat_dispersion_imag
_atom_type_scat_source
C C 0.0181 0.0091 'International Tables Vol C Tables 4.2.6.8 and 6.1.1.4'
H H 0.0000 0.0000 'International Tables Vol C Tables 4.2.6.8 and 6.1.1.4'
B B 0.0090 0.0039 'International Tables Vol C Tables 4.2.6.8 and 6.1.1.4'
O O 0.0492 0.0322 'International Tables Vol C Tables 4.2.6.8 and 6.1.1.4'
F F 0.0727 0.0534 'International Tables Vol C Tables 4.2.6.8 and 6.1.1.4'
P P 0.2955 0.4335 'International Tables Vol C Tables 4.2.6.8 and 6.1.1.4'
S S 0.3331 0.5567 'International Tables Vol C Tables 4.2.6.8 and 6.1.1.4'
Fe Fe -1.1336 3.1974 'International Tables Vol C Tables 4.2.6.8 and 6.1.1.4'
Ni Ni -3.0029 0.5091 'International Tables Vol C Tables 4.2.6.8 and 6.1.1.4'
Cl Cl 0.3639 0.7018 'International Tables Vol C Tables 4.2.6.8 and 6.1.1.4'

loop_
_exptl_crystal_face_index_h
_exptl_crystal_face_index_k
_exptl_crystal_face_index_l
_exptl_crystal_face_perp_dist
0.00 1.00 0.00 0.2240
0.00 -1.00 0.00 0.2570
1.00 0.00 0.00 0.0570
-1.00 0.00 0.00 0.0110
0.00 0.00 1.00 0.0140
0.00 0.00 -1.00 0.0210

loop_
_geom_angle_atom_site_label_1
_geom_angle_atom_site_label_2
_geom_angle_atom_site_label_3
_geom_angle
C20 Fe1 C19 91.3(2)
C20 Fe1 P1 90.02(17)
C19 Fe1 P1 99.86(16)
C20 Fe1 S2 85.60(15)
C19 Fe1 S2 116.63(17)
P1 Fe1 S2 143.30(5)
C20 Fe1 S1 166.50(16)
C19 Fe1 S1 95.24(17)
P1 Fe1 S1 100.45(4)
S2 Fe1 S1 80.91(4)
P2 Ni2 P3 86.84(5)
P2 Ni2 S1 177.01(5)
P3 Ni2 S1 94.44(4)
P2 Ni2 S2 93.15(4)
P3 Ni2 S2 179.40(6)
S1 Ni2 S2 85.60(4)
C21 S1 Ni2 99.47(14)
C21 S1 Fe1 108.51(15)
Ni2 S1 Fe1 81.67(4)
C23 S2 Ni2 108.22(16)
C23 S2 Fe1 104.55(14)
Ni2 S2 Fe1 82.11(4)
C1 P1 C7 102.41(18)
C1 P1 C13 105.50(19)
C7 P1 C13 103.8(2)
C1 P1 Fe1 117.42(15)
C7 P1 Fe1 110.99(13)
C13 P1 Fe1 115.13(14)
C36 P2 C24 106.26(19)
C36 P2 C30 104.2(2)
C24 P2 C30 113.9(2)
C36 P2 C30B 117.4(7)
C24 P2 C30B 97.3(7)
C36 P2 Ni2 108.60(13)
C24 P2 Ni2 113.34(14)
C30 P2 Ni2 109.95(19)
C30B P2 Ni2 113.4(6)
C38 P3 C37 106.0(2)
C38 P3 C44 106.44(19)
C37 P3 C44 103.24(19)
C38 P3 Ni2 110.93(14)
C37 P3 Ni2 110.16(14)
C44 P3 Ni2 119.12(15)
C6 C1 C2 111.2(4)
C6 C1 P1 114.1(3)
C2 C1 P1 109.1(3)
C6 C1 H1A 107.4
C2 C1 H1A 107.4
P1 C1 H1A 107.4
C3 C2 C1 112.9(4)
C3 C2 H2A 109.0
C1 C2 H2A 109.0
C3 C2 H2B 109.0
C1 C2 H2B 109.0
H2A C2 H2B 107.8
C2 C3 C4 111.1(4)
C2 C3 H3A 109.4
C4 C3 H3A 109.4
C2 C3 H3B 109.4
C4 C3 H3B 109.4
H3A C3 H3B 108.0
C3 C4 C5 110.5(4)
C3 C4 H4A 109.5
C5 C4 H4A 109.5
C3 C4 H4B 109.5
C5 C4 H4B 109.5
H4A C4 H4B 108.1
C6 C5 C4 111.1(4)
C6 C5 H5A 109.4
C4 C5 H5A 109.4
C6 C5 H5B 109.4
C4 C5 H5B 109.4
H5A C5 H5B 108.0
C5 C6 C1 112.6(4)
C5 C6 H6A 109.1
C1 C6 H6A 109.1
C5 C6 H6B 109.1
C1 C6 H6B 109.1
H6A C6 H6B 107.8
C8 C7 C12 109.3(4)
C8 C7 P1 117.6(3)
C12 C7 P1 113.7(3)
C8 C7 H7A 105.0
C12 C7 H7A 105.0
P1 C7 H7A 105.0
C9 C8 C7 110.0(4)
C9 C8 H8A 109.7
C7 C8 H8A 109.7
C9 C8 H8B 109.7
C7 C8 H8B 109.7
H8A C8 H8B 108.2
C10 C9 C8 111.0(4)
C10 C9 H9A 109.4
C8 C9 H9A 109.4
C10 C9 H9B 109.4
C8 C9 H9B 109.4
H9A C9 H9B 108.0
C9 C10 C11 111.1(4)
C9 C10 H10A 109.4
C11 C10 H10A 109.4
C9 C10 H10B 109.4
C11 C10 H10B 109.4
H10A C10 H10B 108.0
C10 C11 C12 112.1(4)
C10 C11 H11A 109.2
C12 C11 H11A 109.2
C10 C11 H11B 109.2
C12 C11 H11B 109.2
H11A C11 H11B 107.9
C11 C12 C7 110.7(4)
C11 C12 H12A 109.5
C7 C12 H12A 109.5
C11 C12 H12B 109.5
C7 C12 H12B 109.5
H12A C12 H12B 108.1
C14 C13 C18 108.1(4)
C14 C13 P1 115.8(3)
C18 C13 P1 115.5(3)
C14 C13 H13A 105.5
C18 C13 H13A 105.5
P1 C13 H13A 105.5
C13 C14 C15 111.8(5)
C13 C14 H14A 109.3
C15 C14 H14A 109.3
C13 C14 H14B 109.3
C15 C14 H14B 109.3
H14A C14 H14B 107.9
C16 C15 C14 110.9(4)
C16 C15 H15A 109.5
C14 C15 H15A 109.5
C16 C15 H15B 109.5
C14 C15 H15B 109.5
H15A C15 H15B 108.0
C17 C16 C15 110.9(5)
C17 C16 H16A 109.5
C15 C16 H16A 109.5
C17 C16 H16B 109.5
C15 C16 H16B 109.5
H16A C16 H16B 108.1
C16 C17 C18 111.8(5)
C16 C17 H17A 109.3
C18 C17 H17A 109.3
C16 C17 H17B 109.3
C18 C17 H17B 109.3
H17A C17 H17B 107.9
C13 C18 C17 111.1(4)
C13 C18 H18A 109.4
C17 C18 H18A 109.4
C13 C18 H18B 109.4
C17 C18 H18B 109.4
H18A C18 H18B 108.0
O1 C19 Fe1 173.3(5)
O2 C20 Fe1 177.6(5)
C22 C21 S1 113.5(3)
C22 C21 H21A 108.9
S1 C21 H21A 108.9
C22 C21 H21B 108.9
S1 C21 H21B 108.9
H21A C21 H21B 107.7
C23 C22 C21 114.8(4)
C23 C22 H22A 108.6
C21 C22 H22A 108.6
C23 C22 H22B 108.6
C21 C22 H22B 108.6
H22A C22 H22B 107.5
C22 C23 S2 116.4(3)
C22 C23 H23A 108.2
S2 C23 H23A 108.2
C22 C23 H23B 108.2
S2 C23 H23B 108.2
H23A C23 H23B 107.3
C25 C24 C29 109.5(3)
C25 C24 P2 109.4(3)
C29 C24 P2 115.5(3)
C25 C24 H24A 107.3
C29 C24 H24A 107.3
P2 C24 H24A 107.3
C24 C25 C26 110.1(3)
C24 C25 H25A 109.6
C26 C25 H25A 109.6
C24 C25 H25B 109.6
C26 C25 H25B 109.6
H25A C25 H25B 108.1
C27 C26 C25 110.2(4)
C27 C26 H26A 109.6
C25 C26 H26A 109.6
C27 C26 H26B 109.6
C25 C26 H26B 109.6
H26A C26 H26B 108.1
C26 C27 C28 111.9(4)
C26 C27 H27A 109.2
C28 C27 H27A 109.2
C26 C27 H27B 109.2
C28 C27 H27B 109.2
H27A C27 H27B 107.9
C27 C28 C29 111.6(3)
C27 C28 H28A 109.3
C29 C28 H28A 109.3
C27 C28 H28B 109.3
C29 C28 H28B 109.3
H28A C28 H28B 108.0
C28 C29 C24 109.1(4)
C28 C29 H29A 109.9
C24 C29 H29A 109.9
C28 C29 H29B 109.9
C24 C29 H29B 109.9
H29A C29 H29B 108.3
C31 C30 C35 109.1(6)
C31 C30 P2 117.4(4)
C35 C30 P2 109.0(4)
C31 C30 H30A 107.0
C35 C30 H30A 107.0
P2 C30 H30A 107.0
C30 C31 C32 109.4(6)
C30 C31 H31A 109.8
C32 C31 H31A 109.8
C30 C31 H31B 109.8
C32 C31 H31B 109.8
H31A C31 H31B 108.2
C31 C32 C33 111.2(7)
C31 C32 H32A 109.4
C33 C32 H32A 109.4
C31 C32 H32B 109.4
C33 C32 H32B 109.4
H32A C32 H32B 108.0
C34 C33 C32 111.1(6)
C34 C33 H33A 109.4
C32 C33 H33A 109.4
C34 C33 H33B 109.4
C32 C33 H33B 109.4
H33A C33 H33B 108.0
C33 C34 C35 109.8(8)
C33 C34 H34A 109.7
C35 C34 H34A 109.7
C33 C34 H34B 109.7
C35 C34 H34B 109.7
H34A C34 H34B 108.2
C30 C35 C34 107.9(6)
C30 C35 H35A 110.1
C34 C35 H35A 110.1
C30 C35 H35B 110.1
C34 C35 H35B 110.1
H35A C35 H35B 108.4
C31B C30B C35B 110.7(13)
C31B C30B P2 117.5(12)
C35B C30B P2 114.2(11)
C31B C30B H30B 104.2
C35B C30B H30B 104.2
P2 C30B H30B 104.2
C32B C31B C30B 115.1(14)
C32B C31B H31C 108.5
C30B C31B H31C 108.5
C32B C31B H31D 108.5
C30B C31B H31D 108.5
H31C C31B H31D 107.5
C31B C32B C33B 113.8(13)
C31B C32B H32C 108.8
C33B C32B H32C 108.8
C31B C32B H32D 108.8
C33B C32B H32D 108.8
H32C C32B H32D 107.7
C34B C33B C32B 110.4(14)
C34B C33B H33C 109.6
C32B C33B H33C 109.6
C34B C33B H33D 109.6
C32B C33B H33D 109.6
H33C C33B H33D 108.1
C33B C34B C35B 109.5(14)
C33B C34B H34C 109.8
C35B C34B H34C 109.8
C33B C34B H34D 109.8
C35B C34B H34D 109.8
H34C C34B H34D 108.2
C30B C35B C34B 110.8(13)
C30B C35B H35C 109.5
C34B C35B H35C 109.5
C30B C35B H35D 109.5
C34B C35B H35D 109.5
H35C C35B H35D 108.1
C37 C36 P2 109.6(3)
C37 C36 H36A 109.8
P2 C36 H36A 109.8
C37 C36 H36B 109.8
P2 C36 H36B 109.8
H36A C36 H36B 108.2
C36 C37 P3 110.9(3)
C36 C37 H37A 109.5
P3 C37 H37A 109.5
C36 C37 H37B 109.5
P3 C37 H37B 109.5
H37A C37 H37B 108.1
C39 C38 C43 109.4(4)
C39 C38 P3 110.0(3)
C43 C38 P3 114.9(3)
C39 C38 H38A 107.4
C43 C38 H38A 107.4
P3 C38 H38A 107.4
C40 C39 C38 111.6(4)
C40 C39 H39A 109.3
C38 C39 H39A 109.3
C40 C39 H39B 109.3
C38 C39 H39B 109.3
H39A C39 H39B 108.0
C41 C40 C39 111.6(4)
C41 C40 H40A 109.3
C39 C40 H40A 109.3
C41 C40 H40B 109.3
C39 C40 H40B 109.3
H40A C40 H40B 108.0
C40 C41 C42 110.8(5)
C40 C41 H41A 109.5
C42 C41 H41A 109.5
C40 C41 H41B 109.5
C42 C41 H41B 109.5
H41A C41 H41B 108.1
C41 C42 C43 110.4(4)
C41 C42 H42A 109.6
C43 C42 H42A 109.6
C41 C42 H42B 109.6
C43 C42 H42B 109.6
H42A C42 H42B 108.1
C42 C43 C38 111.1(4)
C42 C43 H43A 109.4
C38 C43 H43A 109.4
C42 C43 H43B 109.4
C38 C43 H43B 109.4
H43A C43 H43B 108.0
C45 C44 C49 110.5(4)
C45 C44 P3 111.4(3)
C49 C44 P3 113.0(3)
C45 C44 H44A 107.2
C49 C44 H44A 107.2
P3 C44 H44A 107.2
C46 C45 C44 111.4(4)
C46 C45 H45A 109.4
C44 C45 H45A 109.4
C46 C45 H45B 109.4
C44 C45 H45B 109.4
H45A C45 H45B 108.0
C47 C46 C45 112.9(4)
C47 C46 H46A 109.0
C45 C46 H46A 109.0
C47 C46 H46B 109.0
C45 C46 H46B 109.0
H46A C46 H46B 107.8
C46 C47 C48 110.6(4)
C46 C47 H47A 109.5
C48 C47 H47A 109.5
C46 C47 H47B 109.5
C48 C47 H47B 109.5
H47A C47 H47B 108.1
C47 C48 C49 111.0(4)
C47 C48 H48A 109.4
C49 C48 H48A 109.4
C47 C48 H48B 109.4
C49 C48 H48B 109.4
H48A C48 H48B 108.0
C48 C49 C44 110.5(4)
C48 C49 H49A 109.6
C44 C49 H49A 109.6
C48 C49 H49B 109.6
C44 C49 H49B 109.6
H49A C49 H49B 108.1
F3 B1 F1 110.4(5)
F3 B1 F2 111.1(5)
F1 B1 F2 107.8(5)
F3 B1 F4 111.9(5)
F1 B1 F4 107.6(5)
F2 B1 F4 107.9(5)
F3B B1B F1B 113(6)
F3B B1B F4B 112(6)
F1B B1B F4B 111(5)
F3B B1B F2B 108(5)
F1B B1B F2B 106(5)
F4B B1B F2B 106(5)
Cl1 C50 Cl2 112.7(4)
Cl1 C50 H50A 109.0
Cl2 C50 H50A 109.0
Cl1 C50 H50B 109.0
Cl2 C50 H50B 109.0
H50A C50 H50B 107.8

loop_
_geom_bond_atom_site_label_1
_geom_bond_atom_site_label_2
_geom_bond_distance
Fe1 C20 1.744(5)
Fe1 C19 1.780(6)
Fe1 P1 2.3058(12)
Fe1 S2 2.3210(11)
Fe1 S1 2.3454(13)
Ni2 P2 2.1917(12)
Ni2 P3 2.1968(12)
Ni2 S1 2.2256(11)
Ni2 S2 2.2305(12)
S1 C21 1.854(4)
S2 C23 1.839(5)
P1 C1 1.860(4)
P1 C7 1.864(4)
P1 C13 1.888(5)
P2 C36 1.833(4)
P2 C24 1.846(4)
P2 C30 1.853(5)
P2 C30B 1.874(9)
P3 C38 1.839(5)
P3 C37 1.841(4)
P3 C44 1.854(4)
O1 C19 1.161(6)
O2 C20 1.163(6)
C1 C6 1.522(6)
C1 C2 1.536(6)
C1 H1A 1.0000
C2 C3 1.515(6)
C2 H2A 0.9900
C2 H2B 0.9900
C3 C4 1.520(7)
C3 H3A 0.9900
C3 H3B 0.9900
C4 C5 1.521(7)
C4 H4A 0.9900
C4 H4B 0.9900
C5 C6 1.517(6)
C5 H5A 0.9900
C5 H5B 0.9900
C6 H6A 0.9900
C6 H6B 0.9900
C7 C8 1.534(6)
C7 C12 1.537(5)
C7 H7A 1.0000
C8 C9 1.531(6)
C8 H8A 0.9900
C8 H8B 0.9900
C9 C10 1.511(7)
C9 H9A 0.9900
C9 H9B 0.9900
C10 C11 1.512(7)
C10 H10A 0.9900
C10 H10B 0.9900
C11 C12 1.535(6)
C11 H11A 0.9900
C11 H11B 0.9900
C12 H12A 0.9900
C12 H12B 0.9900
C13 C14 1.510(6)
C13 C18 1.535(6)
C13 H13A 1.0000
C14 C15 1.537(6)
C14 H14A 0.9900
C14 H14B 0.9900
C15 C16 1.522(7)
C15 H15A 0.9900
C15 H15B 0.9900
C16 C17 1.478(8)
C16 H16A 0.9900
C16 H16B 0.9900
C17 C18 1.545(7)
C17 H17A 0.9900
C17 H17B 0.9900
C18 H18A 0.9900
C18 H18B 0.9900
C21 C22 1.505(6)
C21 H21A 0.9900
C21 H21B 0.9900
C22 C23 1.496(6)
C22 H22A 0.9900
C22 H22B 0.9900
C23 H23A 0.9900
C23 H23B 0.9900
C24 C25 1.527(6)
C24 C29 1.541(5)
C24 H24A 1.0000
C25 C26 1.544(5)
C25 H25A 0.9900
C25 H25B 0.9900
C26 C27 1.506(6)
C26 H26A 0.9900
C26 H26B 0.9900
C27 C28 1.527(6)
C27 H27A 0.9900
C27 H27B 0.9900
C28 C29 1.529(6)
C28 H28A 0.9900
C28 H28B 0.9900
C29 H29A 0.9900
C29 H29B 0.9900
C30 C31 1.523(7)
C30 C35 1.528(8)
C30 H30A 1.0000
C31 C32 1.525(8)
C31 H31A 0.9900
C31 H31B 0.9900
C32 C33 1.529(9)
C32 H32A 0.9900
C32 H32B 0.9900
C33 C34 1.498(10)
C33 H33A 0.9900
C33 H33B 0.9900
C34 C35 1.586(9)
C34 H34A 0.9900
C34 H34B 0.9900
C35 H35A 0.9900
C35 H35B 0.9900
C30B C31B 1.514(11)
C30B C35B 1.519(11)
C30B H30B 1.0000
C31B C32B 1.514(12)
C31B H31C 0.9900
C31B H31D 0.9900
C32B C33B 1.528(12)
C32B H32C 0.9900
C32B H32D 0.9900
C33B C34B 1.496(13)
C33B H33C 0.9900
C33B H33D 0.9900
C34B C35B 1.576(13)
C34B H34C 0.9900
C34B H34D 0.9900
C35B H35C 0.9900
C35B H35D 0.9900
C36 C37 1.525(5)
C36 H36A 0.9900
C36 H36B 0.9900
C37 H37A 0.9900
C37 H37B 0.9900
C38 C39 1.542(6)
C38 C43 1.544(6)
C38 H38A 1.0000
C39 C40 1.515(6)
C39 H39A 0.9900
C39 H39B 0.9900
C40 C41 1.512(7)
C40 H40A 0.9900
C40 H40B 0.9900
C41 C42 1.536(7)
C41 H41A 0.9900
C41 H41B 0.9900
C42 C43 1.541(6)
C42 H42A 0.9900
C42 H42B 0.9900
C43 H43A 0.9900
C43 H43B 0.9900
C44 C45 1.532(6)
C44 C49 1.536(5)
C44 H44A 1.0000
C45 C46 1.526(6)
C45 H45A 0.9900
C45 H45B 0.9900
C46 C47 1.519(7)
C46 H46A 0.9900
C46 H46B 0.9900
C47 C48 1.521(7)
C47 H47A 0.9900
C47 H47B 0.9900
C48 C49 1.529(6)
C48 H48A 0.9900
C48 H48B 0.9900
C49 H49A 0.9900
C49 H49B 0.9900
B1 F3 1.356(6)
B1 F1 1.359(6)
B1 F2 1.364(6)
B1 F4 1.373(6)
B1B F3B 1.30(8)
B1B F1B 1.35(8)
B1B F4B 1.38(8)
B1B F2B 1.42(8)
Cl1 C50 1.734(8)
Cl2 C50 1.747(8)
C50 H50A 0.9900
C50 H50B 0.9900

loop_
_platon_squeeze_void_nr
_platon_squeeze_void_average_x
_platon_squeeze_void_average_y
_platon_squeeze_void_average_z
_platon_squeeze_void_volume
_platon_squeeze_void_count_electrons
_platon_squeeze_void_content
1 1.000 0.000 0.500 213 51 ' '
2 0.500 0.500 1.000 213 51 ' '
